data_9005601
loop_
_publ_author_name
'Seryotkin, Y. V.'
'Joswig, W.'
'Bakakin, V. V.'
'Belitsky, I. A.'
'Fursenko, B. A.'

_publ_section_title
;
 High-temperature crystal structure of wairakite
 Sample: Wai-170, T = 170 deg C
;
_journal_name_full 'European Journal of Mineralogy'
_journal_page_first 475
_journal_page_last 484
_journal_paper_doi 10.1127/0935-1221/2003/0015-0475
_journal_volume 15
_journal_year 2003
_chemical_formula_sum 'Al2 Ca0.928 H4 Na0.06 O14 Si4'
_chemical_name_mineral Wairakite
_space_group_IT_number 142
_symmetry_space_group_name_Hall '-I 4bd 2c'
_symmetry_space_group_name_H-M 'I 41/a c d :2'
_cell_angle_alpha 90
_cell_angle_beta 90
_cell_angle_gamma 90
_cell_formula_units_Z 8
_cell_length_a 13.712
_cell_length_b 13.712
_cell_length_c 13.681
_cell_volume 2572.287
_database_code_amcsd 0006991
_diffrn_ambient_temperature 443.15
_exptl_crystal_density_diffrn 2.236
_cod_original_sg_symbol_H-M 'I 41/a c d'
_cod_original_formula_sum 'Na.06 Ca.928 Si4 Al2 O14 H4'
_cod_database_code 9005601

loop_
_space_group_symop_operation_xyz
x,y,z
1/2+x,1/2+y,1/2+z
1/4-y,3/4-x,3/4+z
3/4-y,1/4-x,1/4+z
1/4+y,3/4+x,3/4-z
3/4+y,1/4+x,1/4-z
1/4+y,3/4-x,1/4-z
3/4+y,1/4-x,3/4-z
1/4-y,3/4+x,1/4+z
3/4-y,1/4+x,3/4+z
1/2+x,-y,z
+x,1/2-y,1/2+z
1/2-x,y,-z
-x,1/2+y,1/2-z
1/2+x,y,1/2-z
+x,1/2+y,-z
1/2-x,-y,1/2+z
-x,1/2-y,+z
1/4+y,1/4+x,1/4+z
3/4+y,3/4+x,3/4+z
1/4-y,1/4-x,1/4-z
3/4-y,3/4-x,3/4-z
1/4-y,1/4+x,3/4-z
3/4-y,3/4+x,1/4-z
1/4+y,1/4-x,3/4+z
3/4+y,3/4-x,1/4+z
-x,y,1/2+z
1/2-x,1/2+y,+z
x,-y,1/2-z
1/2+x,1/2-y,-z
-x,-y,-z
1/2-x,1/2-y,1/2-z

loop_
_atom_site_label
_atom_site_fract_x
_atom_site_fract_y
_atom_site_fract_z
_atom_site_occupancy
_atom_site_U_iso_or_equiv
_atom_site_type_symbol
_atom_site_attached_hydrogens
NaM1 0.12180 0.00000 0.25000 0.03000 0.05100 Na 0
CaM2 0.00000 0.25000 0.12500 0.92800 0.03550 Ca 0
SiT1 0.12073 0.16198 0.41366 1.00000 0.01250 Si 0
AlT2 0.16264 0.41264 0.12500 1.00000 0.01230 Al 0
O1 0.10301 0.35191 0.22066 1.00000 0.02310 O 0
O2 0.21462 0.10635 0.37673 1.00000 0.03030 O 0
O3 0.37198 0.22138 0.10178 1.00000 0.03450 O 0
Wat 0.12310 0.12690 0.12500 1.00000 0.09430 O 2

loop_
_cod_changelog_entry_id
_cod_changelog_entry_author
_cod_changelog_entry_date
_cod_changelog_entry_text
1
;cod-tools version 3.8.0
Id: cif_guess_AMCSD_atom_types 9581 2023-05-17 12:35:41Z saulius
;
2023-05-23T09:18:44+03:00
;Derived atom types and hydrogen counts
from atom names that follow the AMCSD naming convention
(Wat == water, O-H == hydroxyl).
;

loop_
_cod_related_entry_id
_cod_related_entry_database
_cod_related_entry_code
1 AMCSD 0006991
